data_4322337
loop_
_publ_author_name
'F. Albert Cotton'
'Evgeny V. Dikarev'
'Santiago Herrero'
'Barbara Modec'

_publ_section_title
;
 Mixed Chloride/Amine Complexes of Dimolybdenum(II,II). 4. Rotational
 Isomers of Mo2Cl4(R-py)4 (R-py = 4-Picoline, 3,5-Lutidine, and
 4-tert-Butylpyridine)
;
_journal_name_full 'Inorganic Chemistry'
_journal_page_first 4882
_journal_page_last 4887
_journal_paper_doi 10.1021/ic990728k
_journal_volume 38
_journal_year 1999
_chemical_compound_source synthesized
_chemical_formula_analytical 'not measured'
_chemical_formula_moiety 'Mo2 Cl4 (N C5 H4 C H3)4'
_chemical_formula_structural '1,3,6,8 (D2d)-Mo2Cl4(4-pic)4'
_chemical_formula_sum 'C24 H28 Cl4 Mo2 N4'
_chemical_formula_weight 706.18
_chemical_melting_point ?
_chemical_name_systematic
; 
 Bis(trans-dichloro-bis(4-methylpyridine))-di-molybdenum (II),
 D2d-isomer
;
_space_group_IT_number 2
_symmetry_cell_setting triclinic
_symmetry_space_group_name_Hall '-P 1'
_symmetry_space_group_name_H-M 'P -1'
_atom_sites_solution_hydrogens geom
_atom_sites_solution_primary direct
_atom_sites_solution_secondary difmap
_audit_creation_method SHELXL
_cell_angle_alpha 91.90(1)
_cell_angle_beta 104.25(2)
_cell_angle_gamma 110.458(8)
_cell_formula_units_Z 2
_cell_length_a 9.2958(3)
_cell_length_b 10.2669(7)
_cell_length_c 16.254(3)
_cell_measurement_reflns_used 250
_cell_measurement_temperature 213(2)
_cell_measurement_theta_max 20.8
_cell_measurement_theta_min 8.0
_cell_volume 1396.5(3)
_computing_cell_refinement 'MADNES (Enraf-Nonius, 1989)'
_computing_data_collection 'MADNES (Enraf-Nonius, 1989)'
_computing_data_reduction 'PROCOR (Kabsch, 1988)'
_computing_molecular_graphics 'SHELXTL V.5 (Siemens, 1994)'
_computing_publication_material CIFTAB
_computing_structure_refinement 'SHELXL-93 (Sheldrick, 1993)'
_computing_structure_solution 'SHELXTL V.5 (Siemens, 1994)'
_diffrn_ambient_temperature 213(2)
_diffrn_measurement_device 'Nonius FAST area detector'
_diffrn_measurement_method 'Ellipsoid-mask fitting'
_diffrn_radiation_monochromator graphite
_diffrn_radiation_source 'fine-focus sealed tube'
_diffrn_radiation_type MoK\a
_diffrn_radiation_wavelength 0.71073
_diffrn_reflns_av_R_equivalents 0.0688
_diffrn_reflns_av_sigmaI/netI 0.0533
_diffrn_reflns_limit_h_max 9
_diffrn_reflns_limit_h_min -9
_diffrn_reflns_limit_k_max 11
_diffrn_reflns_limit_k_min -11
_diffrn_reflns_limit_l_max 17
_diffrn_reflns_limit_l_min -17
_diffrn_reflns_number 7704
_diffrn_reflns_theta_max 22.55
_diffrn_reflns_theta_min 2.35
_diffrn_standards_number 'none (area detector data)'
_exptl_absorpt_coefficient_mu 1.301
_exptl_absorpt_correction_type none
_exptl_crystal_colour green
_exptl_crystal_density_diffrn 1.679
_exptl_crystal_density_meas ?
_exptl_crystal_density_method none
_exptl_crystal_description needle-shaped
_exptl_crystal_F_000 704
_exptl_crystal_size_max 0.33
_exptl_crystal_size_mid 0.05
_exptl_crystal_size_min 0.04
_refine_diff_density_max 0.962
_refine_diff_density_min -0.710
_refine_diff_density_rms 0.140
_refine_ls_extinction_coef noref
_refine_ls_extinction_method none
_refine_ls_goodness_of_fit_all 1.068
_refine_ls_goodness_of_fit_obs 1.067
_refine_ls_hydrogen_treatment noref
_refine_ls_matrix_type full
_refine_ls_number_parameters 311
_refine_ls_number_reflns 3506
_refine_ls_number_restraints 0
_refine_ls_restrained_S_all 1.073
_refine_ls_restrained_S_obs 1.067
_refine_ls_R_factor_all 0.0548
_refine_ls_R_factor_obs 0.0463
_refine_ls_shift/esd_max 0.001
_refine_ls_shift/esd_mean 0.000
_refine_ls_structure_factor_coef Fsqd
_refine_ls_weighting_details 'w=1/[\s^2^(Fo^2^)+(0.0717P)^2^+6.5763P] where P=(Fo^2^+2Fc^2^)/3'
_refine_ls_weighting_scheme calc
_refine_ls_wR_factor_all 0.1337
_refine_ls_wR_factor_obs 0.1237
_reflns_number_observed 3072
_reflns_number_total 3506
_reflns_observed_criterion >2sigma(I)
_cod_data_source_file ic990728k_3.cif
_cod_data_source_block Mo2Cl4(4-pic)4_(1b)
_cod_depositor_comments
;
The following automatic conversions were performed:

'_chemical_melting_point' value 'not measured' was changed to '?' -
the value is undefined or not given.

Automatic conversion script
Id: cif_fix_values 1673 2011-04-08 12:14:43Z adriana 

The following automatic conversions were performed:

'_exptl_crystal_density_meas' value 'not measured' was changed to '?'
- the value is perceived as not measured.

Automatic conversion script
Id: cif_fix_values 3008 2015-01-20 13:52:24Z robertas 

The following automatic conversions were performed:

'_refine_ls_weighting_scheme' value 'calc
w=1/[\s^2^(Fo^2^)+(0.0717P)^2^+6.5763P] where P=(Fo^2^+2Fc^2^)/3' was
changed to 'calc'. New tag '_refine_ls_weighting_details' was
created. The value of the new tag was set to
'w=1/[\s^2^(Fo^2^)+(0.0717P)^2^+6.5763P] where P=(Fo^2^+2Fc^2^)/3'.

Automatic conversion script
Id: cif_fix_values 3143 2015-03-26 13:38:13Z robertas 
;
_cod_database_code 4322337

loop_
_symmetry_equiv_pos_as_xyz
'x, y, z'
'-x, -y, -z'

loop_
_atom_site_aniso_label
_atom_site_aniso_U_11
_atom_site_aniso_U_22
_atom_site_aniso_U_33
_atom_site_aniso_U_23
_atom_site_aniso_U_13
_atom_site_aniso_U_12
Mo1 0.0189(3) 0.0198(4) 0.0220(3) 0.0029(3) 0.0087(3) 0.0049(3)
Mo2 0.0194(4) 0.0235(4) 0.0221(4) 0.0015(3) 0.0083(3) 0.0081(3)
Cl1 0.0314(9) 0.0281(10) 0.0309(9) 0.0077(8) 0.0177(8) 0.0078(8)
Cl2 0.0240(9) 0.0243(9) 0.0400(10) 0.0026(8) 0.0117(8) 0.0013(7)
Cl3 0.0350(10) 0.0322(10) 0.0396(10) 0.0018(8) 0.0155(8) 0.0175(8)
Cl4 0.0307(10) 0.0399(11) 0.0306(10) 0.0039(8) 0.0047(8) 0.0191(8)
N1 0.021(3) 0.026(3) 0.024(3) 0.004(2) 0.006(2) 0.005(3)
N2 0.019(3) 0.029(3) 0.019(3) 0.002(3) 0.007(2) 0.006(3)
N3 0.022(3) 0.028(3) 0.030(3) 0.002(3) 0.009(3) 0.009(3)
N4 0.027(3) 0.027(3) 0.024(3) -0.001(3) 0.009(3) 0.009(3)
C1 0.025(4) 0.032(4) 0.028(4) 0.007(3) 0.006(3) 0.008(3)
C2 0.030(4) 0.021(4) 0.050(5) 0.009(4) 0.008(4) 0.005(3)
C3 0.032(4) 0.035(4) 0.016(3) 0.003(3) 0.007(3) 0.014(3)
C4 0.022(4) 0.031(4) 0.040(4) 0.006(3) 0.009(3) 0.007(3)
C5 0.022(4) 0.022(4) 0.033(4) 0.004(3) 0.012(3) 0.003(3)
C6 0.035(4) 0.032(4) 0.052(5) 0.009(4) 0.013(4) 0.012(4)
C7 0.024(4) 0.032(4) 0.032(4) 0.003(3) 0.014(3) 0.005(3)
C8 0.033(4) 0.026(4) 0.049(5) 0.009(4) 0.015(4) 0.013(3)
C9 0.031(4) 0.021(4) 0.061(5) 0.006(4) 0.011(4) 0.008(3)
C10 0.032(4) 0.039(5) 0.051(5) 0.001(4) 0.022(4) 0.014(4)
C11 0.029(4) 0.023(4) 0.038(4) 0.007(3) 0.016(4) 0.006(3)
C12 0.049(6) 0.037(5) 0.104(8) 0.012(5) 0.030(6) 0.018(4)
C13 0.034(4) 0.025(4) 0.030(4) -0.004(3) 0.006(3) 0.007(3)
C14 0.021(4) 0.038(5) 0.041(4) 0.008(4) 0.016(3) 0.010(3)
C15 0.026(4) 0.021(4) 0.065(6) 0.014(4) 0.005(4) 0.003(3)
C16 0.031(5) 0.022(4) 0.093(7) -0.014(4) 0.026(5) -0.001(4)
C17 0.038(5) 0.028(4) 0.059(5) -0.003(4) 0.021(4) 0.013(4)
C18 0.039(5) 0.042(5) 0.111(9) 0.024(6) 0.028(5) 0.009(4)
C19 0.034(4) 0.042(5) 0.031(4) 0.014(4) 0.012(3) 0.019(4)
C20 0.020(4) 0.046(5) 0.037(4) -0.002(4) 0.011(3) 0.010(4)
C21 0.039(4) 0.023(4) 0.029(4) -0.001(3) 0.021(3) 0.009(3)
C22 0.036(4) 0.035(4) 0.027(4) 0.011(3) 0.013(3) 0.012(4)
C23 0.036(4) 0.026(4) 0.031(4) 0.006(3) 0.017(3) 0.011(3)
C24 0.047(5) 0.048(5) 0.047(5) 0.012(4) 0.031(4) 0.018(4)

loop_
_atom_site_label
_atom_site_type_symbol
_atom_site_fract_x
_atom_site_fract_y
_atom_site_fract_z
_atom_site_U_iso_or_equiv
_atom_site_thermal_displace_type
_atom_site_occupancy
_atom_site_calc_flag
_atom_site_refinement_flags
_atom_site_disorder_group
Mo1 Mo 0.70537(6) 0.02488(6) 0.82944(3) 0.0202(2) Uani 1 d . .
Mo2 Mo 0.61600(6) -0.06198(6) 0.69657(3) 0.0212(2) Uani 1 d . .
Cl1 Cl 0.5260(2) -0.1249(2) 0.90249(11) 0.0292(4) Uani 1 d . .
Cl2 Cl 0.9410(2) 0.2321(2) 0.84338(12) 0.0311(4) Uani 1 d . .
Cl3 Cl 0.7034(2) -0.2543(2) 0.67985(12) 0.0332(4) Uani 1 d . .
Cl4 Cl 0.4648(2) 0.0685(2) 0.62444(11) 0.0327(4) Uani 1 d . .
N1 N 0.8585(6) -0.1005(6) 0.8769(3) 0.0246(13) Uani 1 d . .
N2 N 0.5818(6) 0.1773(6) 0.8322(3) 0.0232(13) Uani 1 d . .
N3 N 0.3751(7) -0.2210(6) 0.6897(4) 0.0265(13) Uani 1 d . .
N4 N 0.8179(7) 0.0592(6) 0.6439(4) 0.0263(13) Uani 1 d . .
C1 C 0.7928(8) -0.2385(7) 0.8789(4) 0.029(2) Uani 1 d . .
H1 H 0.6808(8) -0.2810(7) 0.8622(4) 0.035 Uiso 1 calc R .
C2 C 0.8799(9) -0.3219(8) 0.9041(5) 0.035(2) Uani 1 d . .
H2 H 0.8271(9) -0.4183(8) 0.9048(5) 0.042 Uiso 1 calc R .
C3 C 1.0449(8) -0.2638(8) 0.9281(4) 0.027(2) Uani 1 d . .
C4 C 1.1133(8) -0.1208(7) 0.9265(5) 0.031(2) Uani 1 d . .
H4 H 1.2251(8) -0.0762(7) 0.9428(5) 0.038 Uiso 1 calc R .
C5 C 1.0199(8) -0.0432(7) 0.9013(4) 0.026(2) Uani 1 d . .
H5 H 1.0702(8) 0.0537(7) 0.9010(4) 0.032 Uiso 1 calc R .
C6 C 1.1432(9) -0.3522(8) 0.9536(5) 0.039(2) Uani 1 d . .
H6A H 1.1633(54) -0.3567(46) 1.0147(8) 0.059 Uiso 1 calc R .
H6B H 1.2440(28) -0.3111(31) 0.9397(32) 0.059 Uiso 1 calc R .
H6C H 1.0859(29) -0.4461(17) 0.9228(26) 0.059 Uiso 1 calc R .
C7 C 0.6062(8) 0.2854(7) 0.7864(5) 0.030(2) Uani 1 d . .
H7 H 0.6743(8) 0.2949(7) 0.7508(5) 0.036 Uiso 1 calc R .
C8 C 0.5359(9) 0.3836(8) 0.7889(5) 0.035(2) Uani 1 d . .
H8 H 0.5560(9) 0.4564(8) 0.7547(5) 0.042 Uiso 1 calc R .
C9 C 0.4384(9) 0.3762(8) 0.8400(6) 0.039(2) Uani 1 d . .
C10 C 0.4150(9) 0.2667(8) 0.8890(5) 0.038(2) Uani 1 d . .
H10 H 0.3503(9) 0.2580(8) 0.9264(5) 0.046 Uiso 1 calc R .
C11 C 0.4863(8) 0.1699(7) 0.8832(5) 0.030(2) Uani 1 d . .
H11 H 0.4670(8) 0.0958(7) 0.9165(5) 0.036 Uiso 1 calc R .
C12 C 0.3572(11) 0.4790(9) 0.8464(8) 0.061(3) Uani 1 d . .
H12A H 0.3962(64) 0.5284(54) 0.9041(14) 0.092 Uiso 1 calc R .
H12B H 0.2427(13) 0.4287(12) 0.8329(46) 0.092 Uiso 1 calc R .
H12C H 0.3805(71) 0.5458(47) 0.8061(33) 0.092 Uiso 1 calc R .
C13 C 0.2680(9) -0.1847(8) 0.7197(5) 0.032(2) Uani 1 d . .
H13 H 0.3010(9) -0.0943(8) 0.7490(5) 0.038 Uiso 1 calc R .
C14 C 0.1127(8) -0.2754(8) 0.7086(5) 0.032(2) Uani 1 d . .
H14 H 0.0432(8) -0.2456(8) 0.7306(5) 0.039 Uiso 1 calc R .
C15 C 0.0581(9) -0.4089(8) 0.6660(6) 0.040(2) Uani 1 d . .
C16 C 0.1654(9) -0.4421(8) 0.6316(6) 0.050(2) Uani 1 d . .
H16 H 0.1325(9) -0.5296(8) 0.5986(6) 0.061 Uiso 1 calc R .
C17 C 0.3194(9) -0.3485(8) 0.6451(5) 0.040(2) Uani 1 d . .
H17 H 0.3892(9) -0.3757(8) 0.6218(5) 0.048 Uiso 1 calc R .
C18 C -0.1069(11) -0.5129(10) 0.6573(8) 0.064(3) Uani 1 d . .
H18A H -0.1001(11) -0.5897(40) 0.6892(39) 0.096 Uiso 1 calc R .
H18B H -0.1599(33) -0.5489(57) 0.5973(9) 0.096 Uiso 1 calc R .
H18C H -0.1674(30) -0.4673(22) 0.6796(43) 0.096 Uiso 1 calc R .
C19 C 0.9674(9) 0.0618(8) 0.6793(5) 0.034(2) Uani 1 d . .
H19 H 0.9879(9) 0.0239(8) 0.7308(5) 0.040 Uiso 1 calc R .
C20 C 1.0898(9) 0.1179(8) 0.6423(5) 0.035(2) Uani 1 d . .
H20 H 1.1923(9) 0.1193(8) 0.6690(5) 0.042 Uiso 1 calc R .
C21 C 1.0619(9) 0.1728(7) 0.5652(4) 0.029(2) Uani 1 d . .
C22 C 0.9099(9) 0.1666(8) 0.5314(5) 0.032(2) Uani 1 d . .
H22 H 0.8849(9) 0.2013(8) 0.4792(5) 0.038 Uiso 1 calc R .
C23 C 0.7918(9) 0.1108(7) 0.5716(5) 0.030(2) Uani 1 d . .
H23 H 0.6890(9) 0.1098(7) 0.5461(5) 0.036 Uiso 1 calc R .
C24 C 1.1940(10) 0.2341(9) 0.5239(5) 0.044(2) Uani 1 d . .
H24A H 1.2372(44) 0.1638(20) 0.5132(32) 0.065 Uiso 1 calc R .
H24B H 1.2777(31) 0.3140(36) 0.5617(16) 0.065 Uiso 1 calc R .
H24C H 1.1526(17) 0.2640(52) 0.4702(18) 0.065 Uiso 1 calc R .

loop_
_atom_type_symbol
_atom_type_description
_atom_type_scat_dispersion_real
_atom_type_scat_dispersion_imag
_atom_type_scat_source
C C 0.0033 0.0016 'International Tables Vol C Tables 4.2.6.8 and 6.1.1.4'
H H 0.0000 0.0000 'International Tables Vol C Tables 4.2.6.8 and 6.1.1.4'
N N 0.0061 0.0033 'International Tables Vol C Tables 4.2.6.8 and 6.1.1.4'
Cl Cl 0.1484 0.1585 'International Tables Vol C Tables 4.2.6.8 and 6.1.1.4'
Mo Mo -1.6832 0.6857 'International Tables Vol C Tables 4.2.6.8 and 6.1.1.4'

loop_
_geom_angle_atom_site_label_1
_geom_angle_atom_site_label_2
_geom_angle_atom_site_label_3
_geom_angle
_geom_angle_site_symmetry_1
_geom_angle_site_symmetry_3
_geom_angle_publ_flag
Mo2 Mo1 N2 101.11(14) . . y
Mo2 Mo1 N1 99.31(14) . . y
N2 Mo1 N1 159.5(2) . . y
Mo2 Mo1 Cl2 107.20(5) . . y
N2 Mo1 Cl2 84.66(15) . . y
N1 Mo1 Cl2 90.63(15) . . y
Mo2 Mo1 Cl1 106.67(5) . . y
N2 Mo1 Cl1 88.40(14) . . y
N1 Mo1 Cl1 84.46(15) . . y
Cl2 Mo1 Cl1 146.13(7) . . y
Mo1 Mo2 N3 102.62(15) . . y
Mo1 Mo2 N4 102.12(15) . . y
N3 Mo2 N4 155.3(2) . . y
Mo1 Mo2 Cl4 107.26(5) . . y
N3 Mo2 Cl4 83.64(15) . . y
N4 Mo2 Cl4 89.0(2) . . y
Mo1 Mo2 Cl3 107.72(5) . . y
N3 Mo2 Cl3 87.8(2) . . y
N4 Mo2 Cl3 84.8(2) . . y
Cl4 Mo2 Cl3 145.00(7) . . y
C1 N1 C5 116.3(6) . . n
C1 N1 Mo1 121.0(4) . . n
C5 N1 Mo1 122.6(4) . . n
C11 N2 C7 116.3(6) . . n
C11 N2 Mo1 121.9(5) . . n
C7 N2 Mo1 121.8(4) . . n
C17 N3 C13 116.0(6) . . n
C17 N3 Mo2 122.3(5) . . n
C13 N3 Mo2 120.8(5) . . n
C23 N4 C19 117.7(6) . . n
C23 N4 Mo2 121.3(5) . . n
C19 N4 Mo2 120.2(5) . . n
N1 C1 C2 123.8(7) . . n
C1 C2 C3 119.9(7) . . n
C2 C3 C4 116.4(6) . . n
C2 C3 C6 121.3(7) . . n
C4 C3 C6 122.3(7) . . n
C5 C4 C3 120.9(7) . . n
N1 C5 C4 122.7(6) . . n
N2 C7 C8 123.1(6) . . n
C9 C8 C7 121.0(7) . . n
C8 C9 C10 116.4(7) . . n
C8 C9 C12 124.2(8) . . n
C10 C9 C12 119.4(8) . . n
C9 C10 C11 120.4(7) . . n
N2 C11 C10 122.9(7) . . n
N3 C13 C14 122.6(7) . . n
C15 C14 C13 121.0(7) . . n
C14 C15 C16 115.9(7) . . n
C14 C15 C18 122.4(8) . . n
C16 C15 C18 121.7(8) . . n
C17 C16 C15 120.8(7) . . n
N3 C17 C16 123.5(7) . . n
N4 C19 C20 122.3(7) . . n
C19 C20 C21 120.0(7) . . n
C22 C21 C20 115.8(6) . . n
C22 C21 C24 123.5(7) . . n
C20 C21 C24 120.7(7) . . n
C21 C22 C23 121.9(7) . . n
N4 C23 C22 122.3(7) . . n

loop_
_geom_bond_atom_site_label_1
_geom_bond_atom_site_label_2
_geom_bond_distance
_geom_bond_site_symmetry_2
_geom_bond_publ_flag
Mo1 Mo2 2.1497(9) . y
Mo1 N2 2.247(6) . y
Mo1 N1 2.254(6) . y
Mo1 Cl2 2.417(2) . y
Mo1 Cl1 2.421(2) . y
Mo2 N3 2.237(6) . y
Mo2 N4 2.243(6) . y
Mo2 Cl4 2.398(2) . y
Mo2 Cl3 2.414(2) . y
N1 C1 1.338(9) . n
N1 C5 1.353(9) . n
N2 C11 1.342(9) . n
N2 C7 1.342(9) . n
N3 C17 1.337(9) . n
N3 C13 1.361(9) . n
N4 C23 1.309(9) . n
N4 C19 1.357(9) . n
C1 C2 1.380(10) . n
C2 C3 1.382(10) . n
C3 C4 1.386(10) . n
C3 C6 1.500(10) . n
C4 C5 1.374(10) . n
C7 C8 1.384(10) . n
C8 C9 1.359(11) . n
C9 C10 1.386(11) . n
C9 C12 1.510(11) . n
C10 C11 1.387(10) . n
C13 C14 1.380(10) . n
C14 C15 1.376(11) . n
C15 C16 1.388(12) . n
C15 C18 1.500(11) . n
C16 C17 1.375(11) . n
C19 C20 1.374(11) . n
C20 C21 1.395(11) . n
C21 C22 1.362(10) . n
C21 C24 1.500(10) . n
C22 C23 1.377(10) . n

loop_
_geom_torsion_atom_site_label_1
_geom_torsion_atom_site_label_2
_geom_torsion_atom_site_label_3
_geom_torsion_atom_site_label_4
_geom_torsion
_geom_torsion_site_symmetry_1
_geom_torsion_site_symmetry_2
_geom_torsion_site_symmetry_3
_geom_torsion_site_symmetry_4
_geom_torsion_publ_flag
N1 Mo1 Mo2 N3 98.1(2) . . . . n
N1 Mo1 Mo2 N4 -81.9(2) . . . . n
N1 Mo1 Mo2 Cl3 6.37(15) . . . . y
N1 Mo1 Mo2 Cl4 -174.68(14) . . . . n
N2 Mo1 Mo2 N3 -80.5(2) . . . . n
N2 Mo1 Mo2 N4 99.4(2) . . . . n
N2 Mo1 Mo2 Cl3 -172.26(15) . . . . n
N2 Mo1 Mo2 Cl4 6.69(15) . . . . y
Cl1 Mo1 Mo2 N3 11.2(2) . . . . y
Cl1 Mo1 Mo2 N4 -168.9(2) . . . . n
Cl1 Mo1 Mo2 Cl3 -80.60(7) . . . . n
Cl1 Mo1 Mo2 Cl4 98.36(7) . . . . n
Cl2 Mo1 Mo2 N3 -168.3(2) . . . . n
Cl2 Mo1 Mo2 N4 11.6(2) . . . . y
Cl2 Mo1 Mo2 Cl3 99.95(7) . . . . n
Cl2 Mo1 Mo2 Cl4 -81.10(7) . . . . n
Mo2 Mo1 N1 C1 -67.8(5) . . . . n
Mo2 Mo1 N1 C5 109.4(5) . . . . n
Mo2 Mo1 N2 C7 -61.7(5) . . . . n
Mo2 Mo1 N2 C11 122.0(5) . . . . n
Mo1 Mo2 N3 C13 53.0(5) . . . . n
Mo1 Mo2 N3 C17 -137.5(6) . . . . n
Mo1 Mo2 N4 C19 55.1(5) . . . . n
Mo1 Mo2 N4 C23 -135.4(5) . . . . n
